data_2232789
loop_
_publ_author_name
'Saeed, Sohail'
'Rashid, Naghmana'
'Jasinski, Jerry P.'
'Golen, James A.'

_publ_section_title
;
 1-(4,6-Dimethylpyrimidin-2-yl)thiourea
;
_journal_coeditor_code IM2335
_journal_issue 12
_journal_name_full 'Acta Crystallographica Section E'
_journal_page_first o3347
_journal_paper_doi 10.1107/S1600536811048148
_journal_volume 67
_journal_year 2011
_chemical_formula_iupac 'C7 H10 N4 S'
_chemical_formula_moiety 'C7 H10 N4 S'
_chemical_formula_sum 'C7 H10 N4 S'
_chemical_formula_weight 182.25
_chemical_name_systematic
;
1-(4,6-Dimethylpyrimidin-2-yl)thiourea
;
_space_group_IT_number 33
_symmetry_cell_setting orthorhombic
_symmetry_space_group_name_Hall 'P 2c -2n'
_symmetry_space_group_name_H-M 'P n a 21'
_atom_sites_solution_hydrogens geom
_atom_sites_solution_primary direct
_atom_sites_solution_secondary difmap
_cell_angle_alpha 90.00
_cell_angle_beta 90.00
_cell_angle_gamma 90.00
_cell_formula_units_Z 4
_cell_length_a 8.3372(5)
_cell_length_b 15.8303(10)
_cell_length_c 6.6180(10)
_cell_measurement_reflns_used 2136
_cell_measurement_temperature 173(2)
_cell_measurement_theta_max 32.54
_cell_measurement_theta_min 3.33
_cell_volume 873.45(15)
_computing_cell_refinement '<i>CrysAlis PRO</i> (Oxford Diffraction, 2010)'
_computing_data_collection '<i>CrysAlis PRO</i> (Oxford Diffraction, 2010)'
_computing_data_reduction '<i>CrysAlis RED</i> (Oxford Diffraction, 2010)'
_computing_molecular_graphics '<i>SHELXTL</i> (Sheldrick, 2008)'
_computing_publication_material '<i>SHELXTL</i> (Sheldrick, 2008)'
_computing_structure_refinement '<i>SHELXL97</i> (Sheldrick, 2008)'
_computing_structure_solution '<i>SHELXS97</i> (Sheldrick, 2008)'
_diffrn_ambient_temperature 173(2)
_diffrn_detector_area_resol_mean 16.1500
_diffrn_measured_fraction_theta_full 0.995
_diffrn_measured_fraction_theta_max 0.996
_diffrn_measurement_device_type 'Oxford DiffractionXcalibur Eos Gemini'
_diffrn_measurement_method '\w scans'
_diffrn_radiation_monochromator graphite
_diffrn_radiation_source 'Enhance (Mo) X-ray Source'
_diffrn_radiation_type MoK\a
_diffrn_radiation_wavelength 0.71073
_diffrn_reflns_av_R_equivalents 0.0425
_diffrn_reflns_av_sigmaI/netI 0.0367
_diffrn_reflns_limit_h_max 10
_diffrn_reflns_limit_h_min -10
_diffrn_reflns_limit_k_max 20
_diffrn_reflns_limit_k_min -20
_diffrn_reflns_limit_l_max 8
_diffrn_reflns_limit_l_min -8
_diffrn_reflns_number 7240
_diffrn_reflns_theta_full 25.00
_diffrn_reflns_theta_max 27.88
_diffrn_reflns_theta_min 3.34
_exptl_absorpt_coefficient_mu 0.319
_exptl_absorpt_correction_T_max 0.9448
_exptl_absorpt_correction_T_min 0.9103
_exptl_absorpt_correction_type multi-scan
_exptl_absorpt_process_details
;
(CrysAlis RED; Oxford Diffraction, 2010)
;
_exptl_crystal_colour 'pale yellow'
_exptl_crystal_density_diffrn 1.386
_exptl_crystal_density_method 'not measured'
_exptl_crystal_description block
_exptl_crystal_F_000 384
_exptl_crystal_size_max 0.30
_exptl_crystal_size_mid 0.20
_exptl_crystal_size_min 0.18
_refine_diff_density_max 0.574
_refine_diff_density_min -0.234
_refine_ls_extinction_method none
_refine_ls_goodness_of_fit_ref 1.097
_refine_ls_hydrogen_treatment mixed
_refine_ls_matrix_type full
_refine_ls_number_parameters 120
_refine_ls_number_reflns 2057
_refine_ls_number_restraints 4
_refine_ls_restrained_S_all 1.097
_refine_ls_R_factor_all 0.0718
_refine_ls_R_factor_gt 0.0527
_refine_ls_shift/su_max 0.021
_refine_ls_shift/su_mean 0.002
_refine_ls_structure_factor_coef Fsqd
_refine_ls_weighting_details 'calc w=1/[\s^2^(Fo^2^)+(0.0705P)^2^+0.3395P] where P=(Fo^2^+2Fc^2^)/3'
_refine_ls_weighting_scheme calc
_refine_ls_wR_factor_gt 0.1341
_refine_ls_wR_factor_ref 0.1442
_reflns_number_gt 1588
_reflns_number_total 2057
_reflns_threshold_expression I>2sigma(I)
_cod_data_source_file im2335.cif
_cod_data_source_block I
_cod_database_code 2232789
_cod_database_fobs_code 2232789

loop_
_symmetry_equiv_pos_as_xyz
'x, y, z'
'-x, -y, z+1/2'
'x+1/2, -y+1/2, z'
'-x+1/2, y+1/2, z+1/2'

loop_
_atom_site_type_symbol
_atom_site_label
_atom_site_fract_x
_atom_site_fract_y
_atom_site_fract_z
_atom_site_U_iso_or_equiv
_atom_site_adp_type
_atom_site_calc_flag
_atom_site_refinement_flags
_atom_site_occupancy
_atom_site_symmetry_multiplicity
S S1 0.39504(8) 0.77736(4) 0.3627(3) 0.0334(2) Uani d . 1 1
N N1 0.2593(2) 0.62628(14) 0.3662(11) 0.0295(5) Uani d D 1 1
H H1A 0.261(4) 0.5693(11) 0.374(13) 0.035 Uiso d D 1 1
H H1B 0.179(3) 0.6589(17) 0.338(8) 0.035 Uiso d D 1 1
N N2 0.5367(2) 0.62855(12) 0.3683(10) 0.0241(5) Uani d D 1 1
H H2A 0.615(3) 0.6613(16) 0.345(9) 0.029 Uiso d D 1 1
N N3 0.7243(2) 0.52446(13) 0.3633(9) 0.0309(6) Uani d . 1 1
N N4 0.4441(3) 0.48807(14) 0.3725(8) 0.0263(5) Uani d . 1 1
C C1 0.3948(3) 0.67031(15) 0.3601(11) 0.0246(6) Uani d . 1 1
C C2 0.5672(3) 0.54221(16) 0.3715(9) 0.0265(6) Uani d . 1 1
C C3 0.7616(3) 0.44226(17) 0.3597(12) 0.0310(6) Uani d . 1 1
C C4 0.6435(3) 0.38055(16) 0.3665(14) 0.0318(6) Uani d . 1 1
H H4A 0.6711 0.3225 0.3786 0.038 Uiso calc R 1 1
C C5 0.4852(3) 0.40536(17) 0.3554(10) 0.0292(7) Uani d . 1 1
C C6 0.3496(3) 0.34350(17) 0.3676(15) 0.0403(8) Uani d . 1 1
H H6A 0.2609 0.3629 0.2823 0.060 Uiso calc R 1 1
H H6B 0.3130 0.3390 0.5079 0.060 Uiso calc R 1 1
H H6C 0.3863 0.2881 0.3205 0.060 Uiso calc R 1 1
C C7 0.9355(3) 0.42072(19) 0.3708(14) 0.0413(9) Uani d . 1 1
H H7A 0.9991 0.4684 0.3206 0.062 Uiso calc R 1 1
H H7B 0.9568 0.3707 0.2878 0.062 Uiso calc R 1 1
H H7C 0.9648 0.4089 0.5114 0.062 Uiso calc R 1 1

loop_
_atom_site_aniso_label
_atom_site_aniso_U_11
_atom_site_aniso_U_22
_atom_site_aniso_U_33
_atom_site_aniso_U_12
_atom_site_aniso_U_13
_atom_site_aniso_U_23
S1 0.0193(3) 0.0239(3) 0.0570(5) 0.0017(2) -0.0110(6) -0.0034(11)
N1 0.0161(10) 0.0256(10) 0.0466(15) 0.0014(8) -0.007(3) -0.008(3)
N2 0.0173(10) 0.0222(10) 0.0328(13) -0.0013(8) -0.005(3) -0.005(3)
N3 0.0206(11) 0.0298(12) 0.0424(16) 0.0013(8) -0.015(2) -0.008(3)
N4 0.0254(11) 0.0278(10) 0.0257(14) -0.0015(8) -0.006(2) 0.003(2)
C1 0.0197(11) 0.0293(12) 0.0248(15) 0.0002(9) -0.012(2) -0.001(3)
C2 0.0257(13) 0.0284(12) 0.0254(16) -0.0001(9) -0.008(3) 0.003(3)
C3 0.0247(13) 0.0335(14) 0.0347(17) 0.0019(10) -0.009(3) -0.006(3)
C4 0.0270(13) 0.0255(12) 0.0430(17) 0.0021(10) 0.007(4) 0.007(4)
C5 0.0258(13) 0.0304(13) 0.0315(18) -0.0027(10) -0.009(2) 0.003(3)
C6 0.0283(14) 0.0319(14) 0.061(2) -0.0073(11) -0.013(4) 0.001(5)
C7 0.0291(14) 0.0356(15) 0.059(2) 0.0061(12) -0.014(4) -0.001(4)

loop_
_atom_type_symbol
_atom_type_description
_atom_type_scat_dispersion_real
_atom_type_scat_dispersion_imag
_atom_type_scat_source
C C 0.0033 0.0016 'International Tables Vol C Tables 4.2.6.8 and 6.1.1.4'
H H 0.0000 0.0000 'International Tables Vol C Tables 4.2.6.8 and 6.1.1.4'
N N 0.0061 0.0033 'International Tables Vol C Tables 4.2.6.8 and 6.1.1.4'
S S 0.1246 0.1234 'International Tables Vol C Tables 4.2.6.8 and 6.1.1.4'

loop_
_geom_angle_atom_site_label_1
_geom_angle_atom_site_label_2
_geom_angle_atom_site_label_3
_geom_angle
C1 N1 H1A 120.7(19)
C1 N1 H1B 110(2)
H1A N1 H1B 128(3)
C1 N2 C2 129.7(2)
C1 N2 H2A 112(2)
C2 N2 H2A 118(2)
C3 N3 C2 115.6(2)
C2 N4 C5 115.1(2)
N1 C1 N2 119.0(2)
N1 C1 S1 121.71(19)
N2 C1 S1 119.07(17)
N4 C2 N3 128.0(2)
N4 C2 N2 119.3(2)
N3 C2 N2 112.6(2)
N3 C3 C4 121.2(2)
N3 C3 C7 116.6(2)
C4 C3 C7 121.8(2)
C5 C4 C3 118.5(2)
C5 C4 H4A 120.8
C3 C4 H4A 120.8
N4 C5 C4 120.8(3)
N4 C5 C6 115.8(3)
C4 C5 C6 122.2(2)
C5 C6 H6A 109.5
C5 C6 H6B 109.5
H6A C6 H6B 109.5
C5 C6 H6C 109.5
H6A C6 H6C 109.5
H6B C6 H6C 109.5
C3 C7 H7A 109.5
C3 C7 H7B 109.5
H7A C7 H7B 109.5
C3 C7 H7C 109.5
H7A C7 H7C 109.5
H7B C7 H7C 109.5

loop_
_geom_bond_atom_site_label_1
_geom_bond_atom_site_label_2
_geom_bond_distance
S1 C1 1.695(3)
N1 C1 1.328(3)
N1 H1A 0.904(17)
N1 H1B 0.869(18)
N2 C1 1.356(3)
N2 C2 1.390(3)
N2 H2A 0.846(17)
N3 C3 1.338(3)
N3 C2 1.341(3)
N4 C2 1.337(3)
N4 C5 1.358(3)
C3 C4 1.388(4)
C3 C7 1.491(4)
C4 C5 1.379(4)
C4 H4A 0.9500
C5 C6 1.497(4)
C6 H6A 0.9800
C6 H6B 0.9800
C6 H6C 0.9800
C7 H7A 0.9800
C7 H7B 0.9800
C7 H7C 0.9800

loop_
_geom_hbond_atom_site_label_D
_geom_hbond_atom_site_label_H
_geom_hbond_atom_site_label_A
_geom_hbond_site_symmetry_A
_geom_hbond_distance_DH
_geom_hbond_distance_HA
_geom_hbond_distance_DA
_geom_hbond_angle_DHA
N1 H1A N4 . 0.904(17) 1.99(3) 2.676(3) 131(3)
N1 H1B S1 3_465 0.869(18) 2.58(2) 3.399(2) 159(4)
N2 H2A S1 3_565 0.846(17) 2.53(2) 3.338(2) 160(4)

loop_
_geom_torsion_atom_site_label_1
_geom_torsion_atom_site_label_2
_geom_torsion_atom_site_label_3
_geom_torsion_atom_site_label_4
_geom_torsion
C2 N2 C1 N1 4.0(12)
C2 N2 C1 S1 178.8(6)
C5 N4 C2 N3 -2.7(10)
C5 N4 C2 N2 173.7(5)
C3 N3 C2 N4 -1.4(10)
C3 N3 C2 N2 -178.1(6)
C1 N2 C2 N4 -2.1(11)
C1 N2 C2 N3 174.9(8)
C2 N3 C3 C4 -0.7(11)
C2 N3 C3 C7 -174.2(6)
N3 C3 C4 C5 6.9(12)
C7 C3 C4 C5 180.0(8)
C2 N4 C5 C4 9.0(11)
C2 N4 C5 C6 176.8(6)
C3 C4 C5 N4 -11.2(12)
C3 C4 C5 C6 -178.2(8)

loop_
_cod_related_entry_id
_cod_related_entry_database
_cod_related_entry_code
1 ChemSpider 653586
